data_8104955
loop_
_publ_author_name
'Dong, Le'
'Guo, Ya-Fei'
'Ma, Jun-Ying'
'Wang, Jun-Ling'
'Feng, Shu-Xiao'
'Huo, Hui-Kang'

_publ_section_title
;
 Crystal structure of
 (E)-3-((4-(tert-butyl)phenyl)thio)-4-hydroxypent-3-en-2-one, C15H20O2S
;
_journal_issue 1
_journal_name_full 'Zeitschrift f\"ur Kristallographie - New Crystal Structures'
_journal_page_first 37
_journal_page_last 39
_journal_paper_doi 10.1515/ncrs-2021-0365
_journal_volume 237
_journal_year 2022
_chemical_formula_moiety 'C15 H20 O2 S'
_chemical_formula_sum 'C15 H20 O2 S'
_chemical_formula_weight 264.37
_space_group_crystal_system monoclinic
_space_group_IT_number 14
_space_group_name_Hall '-P 2ybc'
_space_group_name_H-M_alt 'P 1 21/c 1'
_atom_sites_solution_hydrogens mixed
_atom_sites_solution_primary dual
_cell_angle_alpha 90
_cell_angle_beta 104.375(7)
_cell_angle_gamma 90
_cell_formula_units_Z 4
_cell_length_a 12.8520(8)
_cell_length_b 10.5864(8)
_cell_length_c 11.2202(7)
_cell_measurement_reflns_used 4504
_cell_measurement_temperature 293
_cell_measurement_theta_max 27.7640
_cell_measurement_theta_min 4.1480
_cell_volume 1478.79(18)
_computing_cell_refinement 'CrysAlisPro 1.171.40.53 (Rigaku OD, 2019)'
_computing_data_collection 'CrysAlisPro 1.171.40.53 (Rigaku OD, 2019)'
_computing_data_reduction 'CrysAlisPro 1.171.40.53 (Rigaku OD, 2019)'
_computing_molecular_graphics 'Olex2 1.5-alpha (Dolomanov et al., 2009)'
_computing_publication_material 'Olex2 1.5-alpha (Dolomanov et al., 2009)'
_computing_structure_refinement 'SHELXL 2014/7 (Sheldrick, 2015)'
_computing_structure_solution 'SHELXT 2014/5 (Sheldrick, 2014)'
_diffrn_ambient_temperature 293
_diffrn_detector 'CCD plate'
_diffrn_detector_area_resol_mean 8.0584
_diffrn_detector_type EosS2
_diffrn_measured_fraction_theta_full 0.998
_diffrn_measured_fraction_theta_max 0.877
_diffrn_measurement_details
;
List of Runs (angles in degrees, time in seconds):

  # Type    Start    End  Width  t~exp~   \w     \q     \k     \f   Frames
--------------------------------------------------------------------------
  1  \w    -20.00  15.00   1.00    4.12    --  -13.80 -99.00 -90.00   35
  2  \w    -17.00  16.00   1.00    4.12    --  -13.80 -99.00  90.00   33
  3  \w    -36.00   5.00   1.00    4.12    --   15.21 -57.00 -90.00   41
  4  \w     42.00  88.00   1.00    4.12    --   15.21-178.00  60.00   46
  5  \w     -2.00  48.00   1.00    4.12    --   15.21  57.00 -90.00   50
  6  \w    -48.00  34.00   1.00    4.12    --   15.21 -77.00  60.00   82
  7  \w    -49.00  34.00   1.00    4.12    --   15.21 -38.00 120.00   83
;
_diffrn_measurement_device 'four-circle diffractometer'
_diffrn_measurement_device_type 'SuperNova, Single source at offset/far, EosS2'
_diffrn_measurement_method '\w scans'
_diffrn_orient_matrix_type 'CrysAlisPro convention (1999,Acta A55,543-557)'
_diffrn_orient_matrix_UB_11 -0.0465386000
_diffrn_orient_matrix_UB_12 0.0360674000
_diffrn_orient_matrix_UB_13 -0.0000951000
_diffrn_orient_matrix_UB_21 0.0259126000
_diffrn_orient_matrix_UB_22 0.0551577000
_diffrn_orient_matrix_UB_23 -0.0141459000
_diffrn_orient_matrix_UB_31 -0.0202266000
_diffrn_orient_matrix_UB_32 -0.0123358000
_diffrn_orient_matrix_UB_33 -0.0636717000
_diffrn_radiation_monochromator mirror
_diffrn_radiation_probe x-ray
_diffrn_radiation_type 'Mo K\a'
_diffrn_radiation_wavelength 0.71073
_diffrn_reflns_av_R_equivalents 0.0333
_diffrn_reflns_av_unetI/netI 0.0312
_diffrn_reflns_Laue_measured_fraction_full 0.998
_diffrn_reflns_Laue_measured_fraction_max 0.877
_diffrn_reflns_limit_h_max 17
_diffrn_reflns_limit_h_min -15
_diffrn_reflns_limit_k_max 14
_diffrn_reflns_limit_k_min -13
_diffrn_reflns_limit_l_max 14
_diffrn_reflns_limit_l_min -14
_diffrn_reflns_number 11385
_diffrn_reflns_point_group_measured_fraction_full 0.998
_diffrn_reflns_point_group_measured_fraction_max 0.877
_diffrn_reflns_theta_full 25.242
_diffrn_reflns_theta_max 28.438
_diffrn_reflns_theta_min 3.379
_diffrn_source 'micro-focus sealed X-ray tube'
_diffrn_source_type 'SuperNova (Mo) X-ray Source'
_exptl_absorpt_coefficient_mu 0.212
_exptl_absorpt_correction_T_max 1.00000
_exptl_absorpt_correction_T_min 0.70055
_exptl_absorpt_correction_type multi-scan
_exptl_absorpt_process_details
;
CrysAlisPro 1.171.40.53 (Rigaku Oxford Diffraction, 2019)
Empirical absorption correction using spherical harmonics,
 implemented in SCALE3 ABSPACK scaling algorithm.
;
_exptl_crystal_colour colourless
_exptl_crystal_colour_primary colourless
_exptl_crystal_density_diffrn 1.187
_exptl_crystal_description block
_exptl_crystal_F_000 568
_exptl_crystal_size_max 0.27
_exptl_crystal_size_mid 0.25
_exptl_crystal_size_min 0.24
_refine_diff_density_max 0.296
_refine_diff_density_min -0.453
_refine_diff_density_rms 0.090
_refine_ls_extinction_coef .
_refine_ls_extinction_method none
_refine_ls_goodness_of_fit_ref 1.042
_refine_ls_hydrogen_treatment constr
_refine_ls_matrix_type full
_refine_ls_number_parameters 181
_refine_ls_number_reflns 3265
_refine_ls_number_restraints 30
_refine_ls_restrained_S_all 1.061
_refine_ls_R_factor_all 0.0820
_refine_ls_R_factor_gt 0.0655
_refine_ls_shift/su_max 0.000
_refine_ls_shift/su_mean 0.000
_refine_ls_structure_factor_coef Fsqd
_refine_ls_weighting_details 'w=1/[\s^2^(Fo^2^)+(0.0948P)^2^+0.5133P] where P=(Fo^2^+2Fc^2^)/3'
_refine_ls_weighting_scheme calc
_refine_ls_wR_factor_gt 0.1646
_refine_ls_wR_factor_ref 0.1781
_reflns_Friedel_coverage 0.000
_reflns_Friedel_fraction_full .
_reflns_Friedel_fraction_max .
_reflns_number_gt 2549
_reflns_number_total 3265
_reflns_threshold_expression 'I > 2\s(I)'
_cod_data_source_file suppl_j_ncrs-2021-0365_suppl.cif
_cod_data_source_block benliufen
_cod_original_cell_volume 1478.78(18)
_cod_database_code 8104955
_shelx_space_group_comment
;
The symmetry employed for this shelxl refinement is uniquely defined
by the following loop, which should always be used as a source of
symmetry information in preference to the above space-group names.
They are only intended as comments.
;
_shelx_estimated_absorpt_t_max 0.951
_shelx_estimated_absorpt_t_min 0.945
_reflns_odcompleteness_completeness 99.65
_reflns_odcompleteness_iscentric 1
_reflns_odcompleteness_theta 25.30
_olex2_refinement_description
;
1. Fixed Uiso
 At 1.2 times of:
  All C(H) groups
 At 1.5 times of:
  All C(H,H,H) groups, All O(H) groups
2. Restrained distances
 C13-C12 \\sim C14-C12 \\sim C15-C12
 with sigma of 0.02
 C14-C13 \\sim C15-C13 \\sim C15-C14
 with sigma of 0.02
 C13A-C12 \\sim C14A-C12 \\sim C15A-C12
 with sigma of 0.02
 C14A-C13A \\sim C15A-C13A \\sim C15A-C14A
 with sigma of 0.02
3. Rigid bond restraints
 C13, C14, C15
 with sigma for 1-2 distances of 0.01 and sigma for 1-3 distances of 0.01
4. Uiso/Uaniso restraints and constraints
Uanis(C13) \\sim Ueq, Uanis(C15) \\sim Ueq, Uanis(C14) \\sim Ueq: with sigma of
0.1 and sigma for terminal atoms of 0.2
Uanis(C13) = Uanis(C13A)
Uanis(C15) = Uanis(C15A)
Uanis(C14) = Uanis(C14A)
5. Others
 Sof(C15A)=Sof(H15D)=Sof(H15E)=Sof(H15F)=Sof(C13A)=Sof(H13D)=Sof(H13E)=
 Sof(H13F)=Sof(C14A)=Sof(H14D)=Sof(H14E)=Sof(H14F)=1-FVAR(1)
 Sof(C13)=Sof(H13A)=Sof(H13B)=Sof(H13C)=Sof(C14)=Sof(H14A)=Sof(H14B)=Sof(H14C)=
 Sof(C15)=Sof(H15A)=Sof(H15B)=Sof(H15C)=FVAR(1)
6.a Riding coordinates:
 O1(H1)
6.b Aromatic/amide H refined with riding coordinates:
 C7(H7), C8(H8), C10(H10), C11(H11)
6.c Idealised Me refined as rotating group:
 C1(H1A,H1B,H1C), C5(H5A,H5B,H5C), C13(H13A,H13B,H13C), C14(H14A,H14B,H14C),
 C15(H15A,H15B,H15C), C15A(H15D,H15E,H15F), C13A(H13D,H13E,H13F), C14A(H14D,
 H14E,H14F)
;

loop_
_space_group_symop_operation_xyz
'x, y, z'
'-x, y+1/2, -z+1/2'
'-x, -y, -z'
'x, -y-1/2, z-1/2'

loop_
_atom_site_label
_atom_site_type_symbol
_atom_site_fract_x
_atom_site_fract_y
_atom_site_fract_z
_atom_site_U_iso_or_equiv
_atom_site_adp_type
_atom_site_occupancy
_atom_site_site_symmetry_order
_atom_site_calc_flag
_atom_site_refinement_flags_posn
_atom_site_refinement_flags_adp
_atom_site_refinement_flags_occupancy
_atom_site_disorder_assembly
_atom_site_disorder_group
S1 S 0.63034(5) 0.80321(7) 0.49264(6) 0.0609(3) Uani 1 1 d . . . . .
O1 O 0.38156(15) 0.8078(2) 0.6385(2) 0.0758(6) Uani 1 1 d . . . . .
H1 H 0.4125 0.9026 0.6875 0.114 Uiso 1 1 d R U . . .
O2 O 0.50260(16) 0.97776(19) 0.73228(18) 0.0731(6) Uani 1 1 d . . . . .
C1 C 0.4173(3) 0.6610(3) 0.4957(3) 0.0778(8) Uani 1 1 d . . . . .
H1A H 0.4651 0.5925 0.5277 0.117 Uiso 1 1 calc R U . . .
H1B H 0.4224 0.6808 0.4138 0.117 Uiso 1 1 calc R U . . .
H1C H 0.3449 0.6369 0.4939 0.117 Uiso 1 1 calc R U . . .
C2 C 0.44780(18) 0.7745(2) 0.5763(2) 0.0541(6) Uani 1 1 d . . . . .
C3 C 0.54415(17) 0.8414(2) 0.5865(2) 0.0462(5) Uani 1 1 d . . . . .
C4 C 0.56855(19) 0.9438(2) 0.6692(2) 0.0536(6) Uani 1 1 d . . . . .
C5 C 0.6696(2) 1.0182(3) 0.6908(3) 0.0818(9) Uani 1 1 d . . . . .
H5A H 0.6597 1.0980 0.7272 0.123 Uiso 1 1 calc R U . . .
H5B H 0.6878 1.0322 0.6139 0.123 Uiso 1 1 calc R U . . .
H5C H 0.7265 0.9724 0.7453 0.123 Uiso 1 1 calc R U . . .
C6 C 0.71536(16) 0.6827(2) 0.57366(19) 0.0416(5) Uani 1 1 d . . . . .
C7 C 0.70896(17) 0.6326(2) 0.68557(19) 0.0457(5) Uani 1 1 d . . . . .
H7 H 0.6580 0.6631 0.7245 0.055 Uiso 1 1 calc R U . . .
C8 C 0.77863(17) 0.5368(2) 0.73980(19) 0.0452(5) Uani 1 1 d . . . . .
H8 H 0.7739 0.5053 0.8156 0.054 Uiso 1 1 calc R U . . .
C9 C 0.85475(15) 0.4867(2) 0.68514(19) 0.0415(5) Uani 1 1 d . . . . .
C10 C 0.85970(18) 0.5392(2) 0.5729(2) 0.0519(6) Uani 1 1 d . . . . .
H10 H 0.9104 0.5087 0.5337 0.062 Uiso 1 1 calc R U . . .
C11 C 0.79198(18) 0.6349(2) 0.5182(2) 0.0508(6) Uani 1 1 d . . . . .
H11 H 0.7977 0.6677 0.4432 0.061 Uiso 1 1 calc R U . . .
C12 C 0.92933(19) 0.3783(2) 0.7442(2) 0.0554(6) Uani 1 1 d D . . . .
C13 C 0.9882(5) 0.4224(6) 0.8811(5) 0.0864(13) Uani 0.567(3) 1 d D U P A 1
H13A H 0.9353 0.4431 0.9251 0.130 Uiso 0.567(3) 1 calc R U P A 1
H13B H 1.0317 0.4953 0.8773 0.130 Uiso 0.567(3) 1 calc R U P A 1
H13C H 1.0329 0.3551 0.9227 0.130 Uiso 0.567(3) 1 calc R U P A 1
C14 C 1.0205(5) 0.3530(6) 0.6856(6) 0.0844(13) Uani 0.567(3) 1 d D U P A 1
H14A H 1.0590 0.4300 0.6820 0.127 Uiso 0.567(3) 1 calc R U P A 1
H14B H 0.9925 0.3211 0.6038 0.127 Uiso 0.567(3) 1 calc R U P A 1
H14C H 1.0681 0.2917 0.7335 0.127 Uiso 0.567(3) 1 calc R U P A 1
C15 C 0.8667(4) 0.2628(5) 0.7556(7) 0.0921(19) Uani 0.567(3) 1 d D U P A 1
H15A H 0.9145 0.1981 0.7971 0.138 Uiso 0.567(3) 1 calc R U P A 1
H15B H 0.8299 0.2336 0.6751 0.138 Uiso 0.567(3) 1 calc R U P A 1
H15C H 0.8151 0.2820 0.8019 0.138 Uiso 0.567(3) 1 calc R U P A 1
C15A C 0.8965(6) 0.3143(7) 0.8474(9) 0.0921(19) Uani 0.433(3) 1 d D . P A 2
H15D H 0.8241 0.2842 0.8192 0.138 Uiso 0.433(3) 1 calc R U P A 2
H15E H 0.9008 0.3731 0.9136 0.138 Uiso 0.433(3) 1 calc R U P A 2
H15F H 0.9436 0.2443 0.8758 0.138 Uiso 0.433(3) 1 calc R U P A 2
C13A C 1.0427(5) 0.4211(8) 0.7740(8) 0.0864(13) Uani 0.433(3) 1 d D . P A 2
H13D H 1.0543 0.4817 0.8395 0.130 Uiso 0.433(3) 1 calc R U P A 2
H13E H 1.0579 0.4592 0.7026 0.130 Uiso 0.433(3) 1 calc R U P A 2
H13F H 1.0893 0.3499 0.7991 0.130 Uiso 0.433(3) 1 calc R U P A 2
C14A C 0.9188(6) 0.2733(7) 0.6380(7) 0.0844(13) Uani 0.433(3) 1 d D . P A 2
H14D H 0.9707 0.2077 0.6660 0.127 Uiso 0.433(3) 1 calc R U P A 2
H14E H 0.9316 0.3118 0.5655 0.127 Uiso 0.433(3) 1 calc R U P A 2
H14F H 0.8479 0.2378 0.6192 0.127 Uiso 0.433(3) 1 calc R U P A 2

loop_
_atom_site_aniso_label
_atom_site_aniso_U_11
_atom_site_aniso_U_22
_atom_site_aniso_U_33
_atom_site_aniso_U_23
_atom_site_aniso_U_13
_atom_site_aniso_U_12
S1 0.0636(4) 0.0705(5) 0.0562(4) 0.0225(3) 0.0293(3) 0.0239(3)
O1 0.0533(10) 0.0795(14) 0.1049(15) -0.0039(11) 0.0392(10) 0.0030(9)
O2 0.0780(12) 0.0670(12) 0.0793(12) -0.0121(10) 0.0287(10) 0.0133(10)
C1 0.0747(19) 0.0685(18) 0.086(2) -0.0101(16) 0.0112(15) -0.0092(15)
C2 0.0469(12) 0.0532(14) 0.0617(14) 0.0064(11) 0.0124(11) 0.0080(10)
C3 0.0440(11) 0.0445(12) 0.0515(12) 0.0085(10) 0.0149(9) 0.0105(9)
C4 0.0527(13) 0.0464(12) 0.0600(14) 0.0093(11) 0.0108(11) 0.0107(10)
C5 0.0706(18) 0.0682(19) 0.099(2) 0.0034(17) 0.0077(16) -0.0107(15)
C6 0.0396(10) 0.0449(11) 0.0435(11) 0.0012(9) 0.0160(8) 0.0019(8)
C7 0.0462(12) 0.0504(12) 0.0471(11) 0.0027(9) 0.0240(9) 0.0085(9)
C8 0.0475(11) 0.0485(12) 0.0435(11) 0.0064(9) 0.0187(9) 0.0031(9)
C9 0.0353(10) 0.0402(11) 0.0507(11) -0.0022(9) 0.0138(8) -0.0014(8)
C10 0.0473(12) 0.0607(14) 0.0547(13) 0.0012(11) 0.0260(10) 0.0103(10)
C11 0.0529(13) 0.0616(14) 0.0444(11) 0.0072(10) 0.0246(10) 0.0076(11)
C12 0.0493(13) 0.0469(13) 0.0741(16) 0.0113(11) 0.0230(11) 0.0075(10)
C13 0.074(3) 0.092(3) 0.086(3) 0.019(3) 0.006(2) 0.026(2)
C14 0.080(3) 0.080(3) 0.096(3) 0.014(3) 0.026(3) 0.031(2)
C15 0.064(3) 0.054(3) 0.161(6) 0.031(3) 0.033(4) 0.011(2)
C15A 0.064(3) 0.054(3) 0.161(6) 0.031(3) 0.033(4) 0.011(2)
C13A 0.074(3) 0.092(3) 0.086(3) 0.019(3) 0.006(2) 0.026(2)
C14A 0.080(3) 0.080(3) 0.096(3) 0.014(3) 0.026(3) 0.031(2)

loop_
_atom_type_symbol
_atom_type_description
_atom_type_scat_dispersion_real
_atom_type_scat_dispersion_imag
_atom_type_scat_source
C C 0.0033 0.0016 'International Tables Vol C Tables 4.2.6.8 and 6.1.1.4'
H H 0.0000 0.0000 'International Tables Vol C Tables 4.2.6.8 and 6.1.1.4'
O O 0.0106 0.0060 'International Tables Vol C Tables 4.2.6.8 and 6.1.1.4'
S S 0.1246 0.1234 'International Tables Vol C Tables 4.2.6.8 and 6.1.1.4'

loop_
_geom_angle_atom_site_label_1
_geom_angle_atom_site_label_2
_geom_angle_atom_site_label_3
_geom_angle
_geom_angle_site_symmetry_1
_geom_angle_site_symmetry_3
C3 S1 C6 104.97(10) . .
C2 O1 H1 107.5 . .
C4 O2 H1 104.2 . .
H1A C1 H1B 109.5 . .
H1A C1 H1C 109.5 . .
H1B C1 H1C 109.5 . .
C2 C1 H1A 109.5 . .
C2 C1 H1B 109.5 . .
C2 C1 H1C 109.5 . .
O1 C2 C1 116.2(2) . .
O1 C2 C3 120.6(2) . .
C3 C2 C1 123.1(2) . .
C2 C3 S1 120.61(19) . .
C2 C3 C4 119.2(2) . .
C4 C3 S1 120.11(18) . .
O2 C4 C3 120.6(2) . .
O2 C4 C5 115.6(3) . .
C3 C4 C5 123.9(2) . .
C4 C5 H5A 109.5 . .
C4 C5 H5B 109.5 . .
C4 C5 H5C 109.5 . .
H5A C5 H5B 109.5 . .
H5A C5 H5C 109.5 . .
H5B C5 H5C 109.5 . .
C7 C6 S1 124.88(16) . .
C7 C6 C11 118.5(2) . .
C11 C6 S1 116.64(16) . .
C6 C7 H7 120.0 . .
C6 C7 C8 120.00(19) . .
C8 C7 H7 120.0 . .
C7 C8 H8 118.8 . .
C9 C8 C7 122.39(19) . .
C9 C8 H8 118.8 . .
C8 C9 C10 116.38(19) . .
C8 C9 C12 121.97(19) . .
C10 C9 C12 121.65(19) . .
C9 C10 H10 118.9 . .
C11 C10 C9 122.1(2) . .
C11 C10 H10 118.9 . .
C6 C11 H11 119.7 . .
C10 C11 C6 120.6(2) . .
C10 C11 H11 119.7 . .
C9 C12 C13 107.0(3) . .
C9 C12 C14A 105.5(3) . .
C14 C12 C9 114.5(3) . .
C14 C12 C13 103.7(3) . .
C15 C12 C9 111.0(3) . .
C15 C12 C13 107.1(4) . .
C15 C12 C14 112.8(4) . .
C15A C12 C9 114.1(3) . .
C15A C12 C14A 105.8(4) . .
C13A C12 C9 110.0(3) . .
C13A C12 C15A 114.6(5) . .
C13A C12 C14A 105.9(4) . .
C12 C13 H13A 109.5 . .
C12 C13 H13B 109.5 . .
C12 C13 H13C 109.5 . .
H13A C13 H13B 109.5 . .
H13A C13 H13C 109.5 . .
H13B C13 H13C 109.5 . .
C12 C14 H14A 109.5 . .
C12 C14 H14B 109.5 . .
C12 C14 H14C 109.5 . .
H14A C14 H14B 109.5 . .
H14A C14 H14C 109.5 . .
H14B C14 H14C 109.5 . .
C12 C15 H15A 109.5 . .
C12 C15 H15B 109.5 . .
C12 C15 H15C 109.5 . .
H15A C15 H15B 109.5 . .
H15A C15 H15C 109.5 . .
H15B C15 H15C 109.5 . .
C12 C15A H15D 109.5 . .
C12 C15A H15E 109.5 . .
C12 C15A H15F 109.5 . .
H15D C15A H15E 109.5 . .
H15D C15A H15F 109.5 . .
H15E C15A H15F 109.5 . .
C12 C13A H13D 109.5 . .
C12 C13A H13E 109.5 . .
C12 C13A H13F 109.5 . .
H13D C13A H13E 109.5 . .
H13D C13A H13F 109.5 . .
H13E C13A H13F 109.5 . .
C12 C14A H14D 109.5 . .
C12 C14A H14E 109.5 . .
C12 C14A H14F 109.5 . .
H14D C14A H14E 109.5 . .
H14D C14A H14F 109.5 . .
H14E C14A H14F 109.5 . .

loop_
_geom_bond_atom_site_label_1
_geom_bond_atom_site_label_2
_geom_bond_distance
_geom_bond_site_symmetry_2
S1 C3 1.755(2) .
S1 C6 1.776(2) .
O1 H1 1.1660 .
O1 C2 1.277(3) .
O2 H1 1.3922 .
O2 C4 1.283(3) .
C1 H1A 0.9600 .
C1 H1B 0.9600 .
C1 H1C 0.9600 .
C1 C2 1.496(4) .
C2 C3 1.407(3) .
C3 C4 1.410(3) .
C4 C5 1.486(4) .
C5 H5A 0.9600 .
C5 H5B 0.9600 .
C5 H5C 0.9600 .
C6 C7 1.384(3) .
C6 C11 1.385(3) .
C7 H7 0.9300 .
C7 C8 1.389(3) .
C8 H8 0.9300 .
C8 C9 1.383(3) .
C9 C10 1.392(3) .
C9 C12 1.536(3) .
C10 H10 0.9300 .
C10 C11 1.376(3) .
C11 H11 0.9300 .
C12 C13 1.603(6) .
C12 C14 1.503(6) .
C12 C15 1.488(6) .
C12 C15A 1.490(8) .
C12 C13A 1.482(7) .
C12 C14A 1.611(7) .
C13 H13A 0.9600 .
C13 H13B 0.9600 .
C13 H13C 0.9600 .
C14 H14A 0.9600 .
C14 H14B 0.9600 .
C14 H14C 0.9600 .
C15 H15A 0.9600 .
C15 H15B 0.9600 .
C15 H15C 0.9600 .
C15A H15D 0.9600 .
C15A H15E 0.9600 .
C15A H15F 0.9600 .
C13A H13D 0.9600 .
C13A H13E 0.9600 .
C13A H13F 0.9600 .
C14A H14D 0.9600 .
C14A H14E 0.9600 .
C14A H14F 0.9600 .

loop_
_geom_hbond_atom_site_label_D
_geom_hbond_atom_site_label_H
_geom_hbond_atom_site_label_A
_geom_hbond_distance_DH
_geom_hbond_distance_HA
_geom_hbond_distance_DA
_geom_hbond_angle_DHA
_geom_hbond_site_symmetry_A
O1 H1 O2 1.17 1.39 2.440(3) 144.9 .

loop_
_geom_torsion_atom_site_label_1
_geom_torsion_atom_site_label_2
_geom_torsion_atom_site_label_3
_geom_torsion_atom_site_label_4
_geom_torsion
_geom_torsion_site_symmetry_1
_geom_torsion_site_symmetry_2
_geom_torsion_site_symmetry_3
_geom_torsion_site_symmetry_4
S1 C3 C4 O2 175.35(18) . . . .
S1 C3 C4 C5 -5.2(3) . . . .
S1 C6 C7 C8 178.91(17) . . . .
S1 C6 C11 C10 -178.47(19) . . . .
O1 C2 C3 S1 -175.17(18) . . . .
O1 C2 C3 C4 1.9(3) . . . .
C1 C2 C3 S1 5.9(3) . . . .
C1 C2 C3 C4 -177.0(2) . . . .
C2 C3 C4 O2 -1.8(3) . . . .
C2 C3 C4 C5 177.7(2) . . . .
C3 S1 C6 C7 1.1(2) . . . .
C3 S1 C6 C11 179.82(18) . . . .
C6 S1 C3 C2 -87.6(2) . . . .
C6 S1 C3 C4 95.32(18) . . . .
C6 C7 C8 C9 -1.0(3) . . . .
C7 C6 C11 C10 0.4(4) . . . .
C7 C8 C9 C10 1.2(3) . . . .
C7 C8 C9 C12 -178.3(2) . . . .
C8 C9 C10 C11 -0.7(3) . . . .
C8 C9 C12 C13 -54.4(3) . . . .
C8 C9 C12 C14 -168.7(3) . . . .
C8 C9 C12 C15 62.1(4) . . . .
C8 C9 C12 C15A 13.1(5) . . . .
C8 C9 C12 C13A -117.3(4) . . . .
C8 C9 C12 C14A 128.8(4) . . . .
C9 C10 C11 C6 -0.1(4) . . . .
C10 C9 C12 C13 126.2(3) . . . .
C10 C9 C12 C14 11.8(4) . . . .
C10 C9 C12 C15 -117.4(4) . . . .
C10 C9 C12 C15A -166.4(4) . . . .
C10 C9 C12 C13A 63.2(4) . . . .
C10 C9 C12 C14A -50.7(4) . . . .
C11 C6 C7 C8 0.2(3) . . . .
C12 C9 C10 C11 178.8(2) . . . .
